data_4025212
loop_
_publ_author_name
'Alberto Avenoza'
'Jes\'us H. Busto'
'Noelia Canal'
'Francisco Corzana'
'Jes\'us M. Peregrina'
'Marta P\'erez-Fern\'andez'
'Fernando Rodr\'iguez'

_publ_contact_author_address 'Madre de Dios 51'
_publ_contact_author_email hector.busto@unirioja.es
_publ_contact_author_name 'Hector Busto'
_publ_section_title
;
 Cyclobutane Amino Acid Analogues of Furanomycin Obtained by a Formal [2 +
 2] Cycloaddition Strategy Promoted by Methylaluminoxane
;
_journal_name_full 'Journal of Organic Chemistry'
_journal_page_first 545
_journal_page_last 552
_journal_paper_doi 10.1021/jo9025258
_journal_volume 75
_journal_year 2010
_chemical_formula_sum 'C10 H12 F3 N O4'
_chemical_formula_weight 267.21
_chemical_name_systematic
; 
 ? 
;
_space_group_IT_number 61
_symmetry_cell_setting orthorhombic
_symmetry_space_group_name_Hall '-P 2ac 2ab'
_symmetry_space_group_name_H-M 'P b c a'
_atom_sites_solution_hydrogens geom
_atom_sites_solution_primary direct
_atom_sites_solution_secondary difmap
_audit_creation_method SHELXL-97
_cell_angle_alpha 90.00
_cell_angle_beta 90.00
_cell_angle_gamma 90.00
_cell_formula_units_Z 8
_cell_length_a 15.1510(4)
_cell_length_b 8.9090(6)
_cell_length_c 17.2250(8)
_cell_measurement_temperature 293(2)
_cell_volume 2325.0(2)
_computing_structure_refinement 'SHELXL-97 (Sheldrick, 1997)'
_computing_structure_solution 'SHELXS-97 (Sheldrick, 1990)'
_diffrn_ambient_temperature 293(2)
_diffrn_measured_fraction_theta_full 0.988
_diffrn_measured_fraction_theta_max 0.988
_diffrn_radiation_monochromator graphite
_diffrn_radiation_source 'fine-focus sealed tube'
_diffrn_radiation_type MoK\a
_diffrn_radiation_wavelength 0.71073
_diffrn_reflns_av_R_equivalents 0.1001
_diffrn_reflns_av_sigmaI/netI 0.0562
_diffrn_reflns_limit_h_max 18
_diffrn_reflns_limit_h_min -18
_diffrn_reflns_limit_k_max 10
_diffrn_reflns_limit_k_min -10
_diffrn_reflns_limit_l_max 14
_diffrn_reflns_limit_l_min -21
_diffrn_reflns_number 13222
_diffrn_reflns_theta_full 26.06
_diffrn_reflns_theta_max 26.06
_diffrn_reflns_theta_min 3.53
_exptl_absorpt_coefficient_mu 0.147
_exptl_crystal_density_diffrn 1.527
_exptl_crystal_density_method 'not measured'
_exptl_crystal_F_000 1104
_refine_diff_density_max 0.320
_refine_diff_density_min -0.347
_refine_diff_density_rms 0.076
_refine_ls_extinction_method none
_refine_ls_goodness_of_fit_ref 1.117
_refine_ls_hydrogen_treatment mixed
_refine_ls_matrix_type full
_refine_ls_number_parameters 190
_refine_ls_number_reflns 2268
_refine_ls_number_restraints 0
_refine_ls_restrained_S_all 1.117
_refine_ls_R_factor_all 0.0871
_refine_ls_R_factor_gt 0.0619
_refine_ls_shift/su_max 0.000
_refine_ls_shift/su_mean 0.000
_refine_ls_structure_factor_coef Fsqd
_refine_ls_weighting_details 'calc w=1/[\s^2^(Fo^2^)+(0.0766P)^2^+1.6253P] where P=(Fo^2^+2Fc^2^)/3'
_refine_ls_weighting_scheme calc
_refine_ls_wR_factor_gt 0.1561
_refine_ls_wR_factor_ref 0.1764
_reflns_number_gt 1705
_reflns_number_total 2268
_reflns_threshold_expression >2sigma(I)
_cod_data_source_file jo9025258_si_002.cif
_cod_data_source_block shelxl
_cod_database_code 4025212

loop_
_symmetry_equiv_pos_as_xyz
'x, y, z'
'-x+1/2, -y, z+1/2'
'x+1/2, -y+1/2, -z'
'-x, y+1/2, -z+1/2'
'-x, -y, -z'
'x-1/2, y, -z-1/2'
'-x-1/2, y-1/2, z'
'x, -y-1/2, z-1/2'

loop_
_atom_site_label
_atom_site_type_symbol
_atom_site_fract_x
_atom_site_fract_y
_atom_site_fract_z
_atom_site_U_iso_or_equiv
_atom_site_adp_type
_atom_site_occupancy
_atom_site_symmetry_multiplicity
_atom_site_calc_flag
_atom_site_refinement_flags
_atom_site_disorder_assembly
_atom_site_disorder_group
O1 O 0.02446(11) 0.26256(19) 0.70640(11) 0.0360(5) Uani 1 1 d . . .
O2 O 0.04686(12) 0.2756(2) 0.89282(12) 0.0426(5) Uani 1 1 d . . .
N3 N 0.04076(13) 0.0553(2) 0.82647(13) 0.0307(5) Uani 1 1 d . . .
H3 H 0.0113 -0.0391 0.8193 0.037 Uiso 1 1 d R . .
O4 O 0.19683(12) 0.0238(2) 0.89789(11) 0.0436(5) Uani 1 1 d . . .
C5 C 0.11270(16) 0.2176(3) 0.72192(16) 0.0335(6) Uani 1 1 d . . .
H5 H 0.1481 0.3005 0.7391 0.040 Uiso 1 1 d R . .
O6 O 0.26622(14) 0.1711(3) 0.81255(15) 0.0705(8) Uani 1 1 d . . .
C7 C -0.01215(18) 0.1618(3) 0.64885(18) 0.0426(7) Uani 1 1 d . . .
H7A H -0.0370 0.0767 0.6752 0.051 Uiso 1 1 d R . .
H7B H -0.0575 0.2120 0.6198 0.051 Uiso 1 1 d R . .
C8 C 0.12008(16) 0.0861(3) 0.78252(15) 0.0326(6) Uani 1 1 d . . .
C9 C 0.20201(17) 0.1016(3) 0.83256(17) 0.0394(7) Uani 1 1 d . . .
C10 C 0.01157(16) 0.1569(3) 0.87680(15) 0.0326(6) Uani 1 1 d . . .
C11 C -0.07643(18) 0.1175(3) 0.91685(18) 0.0414(7) Uani 1 1 d . . .
C12 C 0.13782(18) -0.0239(3) 0.71420(15) 0.0371(6) Uani 1 1 d . . .
H12A H 0.1912 -0.0786 0.7241 0.045 Uiso 1 1 d R . .
H12B H 0.0894 -0.0928 0.7100 0.045 Uiso 1 1 d R . .
C13 C 0.14070(18) 0.1094(3) 0.65637(16) 0.0376(7) Uani 1 1 d . . .
H13 H 0.1971 0.1107 0.6310 0.045 Uiso 1 1 d R . .
C14 C 0.06513(19) 0.1156(3) 0.59836(17) 0.0449(7) Uani 1 1 d . . .
H14A H 0.0537 0.0202 0.5744 0.054 Uiso 1 1 d R . .
H14B H 0.0735 0.1903 0.5589 0.054 Uiso 1 1 d R . .
F15B F -0.1339(3) 0.2253(4) 0.9108(4) 0.0498(15) Uani 0.50 1 d P . .
F15A F -0.1393(5) 0.153(3) 0.8711(10) 0.262(9) Uani 0.50 1 d P . .
C16 C 0.2755(2) 0.0209(5) 0.9452(2) 0.0617(10) Uani 1 1 d . . .
H16A H 0.2637 -0.0391 0.9903 0.074 Uiso 1 1 d R . .
H16B H 0.2910 0.1208 0.9609 0.074 Uiso 1 1 d R . .
H16C H 0.3235 -0.0225 0.9165 0.074 Uiso 1 1 d R . .
F17A F -0.0902(8) -0.0190(10) 0.9261(9) 0.143(6) Uani 0.50 1 d P . .
F17B F -0.1155(6) 0.0030(10) 0.8919(6) 0.091(4) Uani 0.50 1 d P . .
F18A F -0.0909(8) 0.1835(16) 0.9772(8) 0.189(7) Uani 0.50 1 d P . .
F18B F -0.0629(4) 0.1072(8) 0.9929(3) 0.070(2) Uani 0.50 1 d P . .

loop_
_atom_site_aniso_label
_atom_site_aniso_U_11
_atom_site_aniso_U_22
_atom_site_aniso_U_33
_atom_site_aniso_U_23
_atom_site_aniso_U_13
_atom_site_aniso_U_12
O1 0.0264(9) 0.0351(10) 0.0466(11) 0.0024(8) -0.0035(8) 0.0034(7)
O2 0.0367(10) 0.0385(11) 0.0526(13) -0.0064(9) 0.0029(9) -0.0060(8)
N3 0.0222(10) 0.0326(11) 0.0373(12) 0.0015(9) 0.0021(9) -0.0051(8)
O4 0.0251(9) 0.0631(13) 0.0424(12) 0.0116(10) -0.0044(8) -0.0005(9)
C5 0.0208(12) 0.0368(14) 0.0429(16) 0.0047(11) 0.0001(11) -0.0019(10)
O6 0.0314(12) 0.1022(19) 0.0778(17) 0.0427(15) -0.0129(11) -0.0240(12)
C7 0.0310(14) 0.0436(15) 0.0531(18) 0.0025(14) -0.0098(13) -0.0006(12)
C8 0.0236(12) 0.0363(13) 0.0380(15) 0.0048(11) 0.0030(11) -0.0015(10)
C9 0.0261(13) 0.0468(16) 0.0453(17) 0.0095(13) 0.0003(12) -0.0019(12)
C10 0.0264(12) 0.0345(14) 0.0370(15) 0.0038(11) -0.0001(11) -0.0024(11)
C11 0.0325(15) 0.0453(17) 0.0463(18) 0.0033(14) 0.0054(13) -0.0003(12)
C12 0.0314(13) 0.0393(14) 0.0406(16) 0.0041(12) 0.0026(12) 0.0063(11)
C13 0.0290(13) 0.0444(15) 0.0396(16) 0.0057(12) 0.0079(12) 0.0032(12)
C14 0.0502(18) 0.0414(15) 0.0430(18) 0.0034(13) -0.0035(14) 0.0029(13)
F15B 0.038(3) 0.0324(17) 0.079(4) 0.003(2) 0.026(3) 0.0122(16)
F15A 0.030(3) 0.51(2) 0.246(14) 0.270(15) -0.019(6) -0.022(9)
C16 0.0335(16) 0.098(3) 0.054(2) 0.0168(19) -0.0110(14) 0.0021(17)
F17A 0.119(9) 0.034(3) 0.276(15) 0.012(7) 0.146(9) -0.011(4)
F17B 0.051(4) 0.088(8) 0.133(7) -0.082(7) 0.051(4) -0.045(5)
F18A 0.160(11) 0.191(11) 0.215(14) -0.163(10) 0.146(10) -0.117(9)
F18B 0.050(3) 0.134(7) 0.027(2) 0.030(4) 0.005(2) 0.001(3)

loop_
_atom_type_symbol
_atom_type_description
_atom_type_scat_dispersion_real
_atom_type_scat_dispersion_imag
_atom_type_scat_source
C C 0.0033 0.0016 'International Tables Vol C Tables 4.2.6.8 and 6.1.1.4'
H H 0.0000 0.0000 'International Tables Vol C Tables 4.2.6.8 and 6.1.1.4'
F F 0.0171 0.0103 'International Tables Vol C Tables 4.2.6.8 and 6.1.1.4'
N N 0.0061 0.0033 'International Tables Vol C Tables 4.2.6.8 and 6.1.1.4'
O O 0.0106 0.0060 'International Tables Vol C Tables 4.2.6.8 and 6.1.1.4'

loop_
_geom_angle_atom_site_label_1
_geom_angle_atom_site_label_2
_geom_angle_atom_site_label_3
_geom_angle
_geom_angle_site_symmetry_1
_geom_angle_site_symmetry_3
_geom_angle_publ_flag
C5 O1 C7 108.34(19) . . ?
C10 N3 C8 119.2(2) . . ?
C10 N3 H3 121.7 . . ?
C8 N3 H3 119.0 . . ?
C9 O4 C16 116.1(2) . . ?
O1 C5 C13 107.3(2) . . ?
O1 C5 C8 113.67(19) . . ?
C13 C5 C8 90.04(19) . . ?
O1 C5 H5 111.6 . . ?
C13 C5 H5 123.5 . . ?
C8 C5 H5 109.2 . . ?
O1 C7 C14 105.4(2) . . ?
O1 C7 H7A 108.4 . . ?
C14 C7 H7A 111.0 . . ?
O1 C7 H7B 110.0 . . ?
C14 C7 H7B 112.4 . . ?
H7A C7 H7B 109.5 . . ?
N3 C8 C9 113.6(2) . . ?
N3 C8 C12 114.8(2) . . ?
C9 C8 C12 110.2(2) . . ?
N3 C8 C5 115.4(2) . . ?
C9 C8 C5 111.5(2) . . ?
C12 C8 C5 88.82(19) . . ?
O6 C9 O4 124.1(3) . . ?
O6 C9 C8 123.1(3) . . ?
O4 C9 C8 112.7(2) . . ?
O2 C10 N3 126.4(2) . . ?
O2 C10 C11 118.4(2) . . ?
N3 C10 C11 115.1(2) . . ?
F18A C11 F17A 109.5(9) . . ?
F18A C11 F17B 127.0(6) . . ?
F17A C11 F17B 34.0(9) . . ?
F18A C11 F15A 105.9(11) . . ?
F17A C11 F15A 101.3(10) . . ?
F17B C11 F15A 68.7(11) . . ?
F18A C11 F15B 65.8(8) . . ?
F17A C11 F15B 128.3(6) . . ?
F17B C11 F15B 104.9(6) . . ?
F15A C11 F15B 42.9(12) . . ?
F18A C11 F18B 38.5(9) . . ?
F17A C11 F18B 80.4(8) . . ?
F17B C11 F18B 110.8(6) . . ?
F15A C11 F18B 137.8(9) . . ?
F15B C11 F18B 103.4(4) . . ?
F18A C11 C10 115.4(4) . . ?
F17A C11 C10 115.1(5) . . ?
F17B C11 C10 116.1(5) . . ?
F15A C11 C10 108.3(5) . . ?
F15B C11 C10 112.1(3) . . ?
F18B C11 C10 108.9(4) . . ?
C13 C12 C8 90.5(2) . . ?
C13 C12 H12A 118.7 . . ?
C8 C12 H12A 109.3 . . ?
C13 C12 H12B 117.6 . . ?
C8 C12 H12B 109.2 . . ?
H12A C12 H12B 109.5 . . ?
C14 C13 C5 104.5(2) . . ?
C14 C13 C12 115.4(2) . . ?
C5 C13 C12 90.0(2) . . ?
C14 C13 H13 111.8 . . ?
C5 C13 H13 124.8 . . ?
C12 C13 H13 109.0 . . ?
C7 C14 C13 102.4(2) . . ?
C7 C14 H14A 110.4 . . ?
C13 C14 H14A 112.7 . . ?
C7 C14 H14B 108.7 . . ?
C13 C14 H14B 113.0 . . ?
H14A C14 H14B 109.5 . . ?
F15A F15B C11 67.1(7) . . ?
F15A F15B F18A 117.4(9) . . ?
C11 F15B F18A 54.1(4) . . ?
F15B F15A C11 70.0(10) . . ?
F15B F15A F17B 115.9(10) . . ?
C11 F15A F17B 55.0(6) . . ?
O4 C16 H16A 108.2 . . ?
O4 C16 H16B 110.1 . . ?
H16A C16 H16B 109.5 . . ?
O4 C16 H16C 110.1 . . ?
H16A C16 H16C 109.5 . . ?
H16B C16 H16C 109.5 . . ?
F17B F17A C11 73.9(13) . . ?
F17B F17A F18B 120.6(15) . . ?
C11 F17A F18B 52.1(5) . . ?
F17A F17B C11 72.1(10) . . ?
F17A F17B F15A 125.8(16) . . ?
C11 F17B F15A 56.3(8) . . ?
F18B F18A C11 78.1(8) . . ?
F18B F18A F15B 136.5(10) . . ?
C11 F18A F15B 60.1(7) . . ?
F18A F18B C11 63.4(8) . . ?
F18A F18B F17A 101.4(10) . . ?
C11 F18B F17A 47.6(5) . . ?

loop_
_geom_bond_atom_site_label_1
_geom_bond_atom_site_label_2
_geom_bond_distance
_geom_bond_site_symmetry_2
_geom_bond_publ_flag
O1 C5 1.421(3) . ?
O1 C7 1.448(3) . ?
O2 C10 1.217(3) . ?
N3 C10 1.329(3) . ?
N3 C8 1.447(3) . ?
N3 H3 0.9600 . ?
O4 C9 1.324(3) . ?
O4 C16 1.444(3) . ?
C5 C13 1.544(4) . ?
C5 C8 1.573(3) . ?
C5 H5 0.9599 . ?
O6 C9 1.204(3) . ?
C7 C14 1.516(4) . ?
C7 H7A 0.9601 . ?
C7 H7B 0.9599 . ?
C8 C9 1.518(4) . ?
C8 C12 1.555(4) . ?
C10 C11 1.542(4) . ?
C11 F18A 1.215(8) . ?
C11 F17A 1.243(9) . ?
C11 F17B 1.255(7) . ?
C11 F15A 1.276(9) . ?
C11 F15B 1.301(5) . ?
C11 F18B 1.329(6) . ?
C12 C13 1.551(4) . ?
C12 H12A 0.9600 . ?
C12 H12B 0.9598 . ?
C13 C14 1.521(4) . ?
C13 H13 0.9599 . ?
C14 H14A 0.9599 . ?
C14 H14B 0.9598 . ?
F15B F15A 0.94(3) . ?
F15B F18A 1.368(17) . ?
F15A F17B 1.43(2) . ?
C16 H16A 0.9600 . ?
C16 H16B 0.9600 . ?
C16 H16C 0.9598 . ?
F17A F17B 0.730(19) . ?
F17A F18B 1.661(14) . ?
F18A F18B 0.845(18) . ?
